data_4118156
loop_
_publ_author_name
'Matthew J. Polinski'
'Daniel J. Grant'
'Shuao Wang'
'Evgeny V. Alekseev'
'Justin N. Cross'
'Eric M. Villa'
'Wulf Depmeier'
'Laura Gagliardi'
'Thomas E. Albrecht-Schmitt'

_publ_section_title
;
 Differentiating between Trivalent Lanthanides and Actinides
;
_journal_name_full 'Journal of the American Chemical Society'
_journal_page_first 10682
_journal_page_last 10692
_journal_paper_doi 10.1021/ja303804r
_journal_volume 134
_journal_year 2012
_chemical_formula_moiety Am[B9O13(OH)4]H2O
_chemical_formula_sum 'Am B9 O18'
_chemical_formula_weight 628.29
_chemical_name_common 'Americium(III) borate'
_chemical_name_systematic
; 
 ? 
;
_space_group_IT_number 14
_symmetry_cell_setting monoclinic
_symmetry_space_group_name_Hall '-P 2yn'
_symmetry_space_group_name_H-M 'P 1 21/n 1'
_atom_sites_solution_hydrogens none
_atom_sites_solution_primary direct
_atom_sites_solution_secondary difmap
_audit_creation_method SHELXL-97
_cell_angle_alpha 90.00
_cell_angle_beta 90.073(6)
_cell_angle_gamma 90.00
_cell_formula_units_Z 4
_cell_length_a 7.7030(15)
_cell_length_b 16.688(3)
_cell_length_c 9.872(2)
_cell_measurement_reflns_used 2908
_cell_measurement_temperature 100(2)
_cell_measurement_theta_max 27.70
_cell_measurement_theta_min 2.40
_cell_volume 1269.0(4)
_computing_cell_refinement 'smart saint'
_computing_data_collection smart
_computing_data_reduction SAINT
_computing_molecular_graphics 'SHELXP-97 (Sheldrick, 1997)'
_computing_publication_material 'SHELXCIF-97 (Sheldrick, 2000)'
_computing_structure_refinement 'SHELXL-97 (Sheldrick, 1997)'
_computing_structure_solution 'SHELXS-97 (Sheldrick, 1990)'
_diffrn_ambient_temperature 100(2)
_diffrn_detector_area_resol_mean 0
_diffrn_measured_fraction_theta_full 0.990
_diffrn_measured_fraction_theta_max 0.990
_diffrn_measurement_device_type 'BRUKER apex II'
_diffrn_measurement_method '0.5 wide w/ exposures'
_diffrn_radiation_monochromator 'Quazar optics'
_diffrn_radiation_source 'Imus microfocused'
_diffrn_radiation_type MoK\a
_diffrn_radiation_wavelength 0.71073
_diffrn_reflns_av_R_equivalents 0.0235
_diffrn_reflns_av_sigmaI/netI 0.0159
_diffrn_reflns_limit_h_max 9
_diffrn_reflns_limit_h_min -10
_diffrn_reflns_limit_k_max 21
_diffrn_reflns_limit_k_min -21
_diffrn_reflns_limit_l_max 12
_diffrn_reflns_limit_l_min -12
_diffrn_reflns_number 14552
_diffrn_reflns_theta_full 27.54
_diffrn_reflns_theta_max 27.54
_diffrn_reflns_theta_min 2.40
_exptl_absorpt_coefficient_mu 6.160
_exptl_absorpt_correction_T_max 0.958
_exptl_absorpt_correction_T_min 0.643
_exptl_absorpt_correction_type numerical
_exptl_absorpt_process_details SHELTXPREP
_exptl_crystal_colour Pink
_exptl_crystal_density_diffrn 3.288
_exptl_crystal_density_meas ?
_exptl_crystal_description Tablet
_exptl_crystal_F_000 1136
_exptl_crystal_size_max 0.078
_exptl_crystal_size_mid 0.061
_exptl_crystal_size_min 0.007
_refine_diff_density_max 1.178
_refine_diff_density_min -0.631
_refine_diff_density_rms 0.130
_refine_ls_extinction_method none
_refine_ls_goodness_of_fit_ref 1.103
_refine_ls_hydrogen_treatment none
_refine_ls_matrix_type full
_refine_ls_number_parameters 253
_refine_ls_number_reflns 2908
_refine_ls_number_restraints 0
_refine_ls_restrained_S_all 1.103
_refine_ls_R_factor_all 0.0155
_refine_ls_R_factor_gt 0.0143
_refine_ls_shift/su_max 0.000
_refine_ls_shift/su_mean 0.000
_refine_ls_structure_factor_coef Fsqd
_refine_ls_weighting_details 'calc w=1/[\s^2^(Fo^2^)+(0.0156P)^2^+3.5209P] where P=(Fo^2^+2Fc^2^)/3'
_refine_ls_weighting_scheme calc
_refine_ls_wR_factor_gt 0.0364
_refine_ls_wR_factor_ref 0.0370
_reflns_number_gt 2749
_reflns_number_total 2908
_reflns_threshold_expression >2sigma(I)
_cod_data_source_file ja303804r_si_002_8.cif
_cod_data_source_block AmBO-1
_cod_depositor_comments
;
The following automatic conversions were performed:

'_exptl_crystal_density_meas' value 'N/A' was changed to '?' - the
value is perceived as not measured.

Automatic conversion script
Id: cif_fix_values 3008 2015-01-20 13:52:24Z robertas 
;
_cod_original_cell_volume 1269.1(4)
_cod_database_code 4118156

loop_
_symmetry_equiv_pos_as_xyz
'x, y, z'
'-x+1/2, y+1/2, -z+1/2'
'-x, -y, -z'
'x-1/2, -y-1/2, z-1/2'

loop_
_atom_site_label
_atom_site_type_symbol
_atom_site_fract_x
_atom_site_fract_y
_atom_site_fract_z
_atom_site_U_iso_or_equiv
_atom_site_adp_type
_atom_site_occupancy
_atom_site_symmetry_multiplicity
_atom_site_calc_flag
Am1 Am 0.260772(12) 0.210458(6) 0.138322(10) 0.00481(4) Uani 1 1 d
B1 B 0.6397(4) 0.8193(2) 0.4834(3) 0.0058(6) Uani 1 1 d
B2 B 0.8309(4) 0.70813(19) 0.3615(3) 0.0060(6) Uani 1 1 d
B3 B 0.8965(4) 0.7391(2) 0.1240(3) 0.0066(6) Uani 1 1 d
B4 B 0.3276(4) 0.5364(2) 0.3940(3) 0.0095(6) Uani 1 1 d
B5 B 0.3607(4) 0.4035(2) 0.2874(4) 0.0107(7) Uani 1 1 d
B6 B 0.8927(4) 0.7525(2) 0.5920(3) 0.0064(6) Uani 1 1 d
B7 B 0.6362(4) 0.8087(2) 0.2245(3) 0.0056(6) Uani 1 1 d
B8 B 0.5845(4) 0.9364(2) 0.3384(3) 0.0089(6) Uani 1 1 d
B9 B 0.6241(4) 0.6035(2) 0.4603(3) 0.0070(6) Uani 1 1 d
O1 O 0.4711(3) 0.77836(12) 0.5019(2) 0.0065(4) Uani 1 1 d
O2 O 0.9722(3) 0.73797(13) 0.7138(2) 0.0064(4) Uani 1 1 d
O3 O 0.9494(3) 0.71839(12) 0.4759(2) 0.0064(4) Uani 1 1 d
O4 O 0.5353(3) 1.01448(13) 0.3233(2) 0.0122(5) Uani 1 1 d
O5 O 0.3754(3) 0.48407(13) 0.2825(2) 0.0109(4) Uani 1 1 d
O6 O 0.3471(3) 0.35898(13) 0.1675(2) 0.0116(4) Uani 1 1 d
O7 O 0.4429(3) 0.60374(12) 0.4151(2) 0.0082(4) Uani 1 1 d
O8 O 0.6089(3) 0.90399(12) 0.4645(2) 0.0073(4) Uani 1 1 d
O9 O 0.3570(3) 0.36050(13) 0.4046(2) 0.0096(4) Uani 1 1 d
O10 O 0.1594(3) 0.57435(13) 0.3730(2) 0.0087(4) Uani 1 1 d
O11 O 0.9506(3) 0.70938(12) 0.2445(2) 0.0059(4) Uani 1 1 d
O12 O 0.7546(3) 0.80460(13) 0.5984(2) 0.0065(4) Uani 1 1 d
O13 O 0.7508(3) 0.78503(12) 0.1127(2) 0.0069(4) Uani 1 1 d
O14 O 0.7309(3) 0.63833(13) 0.3595(2) 0.0085(4) Uani 1 1 d
O15 O 0.7200(3) 0.78541(12) 0.3559(2) 0.0051(4) Uani 1 1 d
O16 O 0.6068(3) 0.89330(13) 0.2222(2) 0.0087(4) Uani 1 1 d
O17 O 0.3173(3) 0.48532(12) 0.5236(2) 0.0077(4) Uani 1 1 d
O1W O 0.4004(4) 0.41352(19) -0.0901(3) 0.0301(6) Uani 1 1 d

loop_
_atom_site_aniso_label
_atom_site_aniso_U_11
_atom_site_aniso_U_22
_atom_site_aniso_U_33
_atom_site_aniso_U_23
_atom_site_aniso_U_13
_atom_site_aniso_U_12
Am1 0.00464(6) 0.00564(6) 0.00414(6) -0.00007(3) -0.00036(4) 0.00005(3)
B1 0.0059(14) 0.0075(15) 0.0041(14) 0.0011(12) 0.0003(11) 0.0002(12)
B2 0.0080(15) 0.0059(15) 0.0041(14) 0.0007(11) 0.0001(12) 0.0026(12)
B3 0.0053(15) 0.0080(15) 0.0065(15) -0.0007(12) -0.0008(12) -0.0016(12)
B4 0.0089(16) 0.0089(16) 0.0106(16) 0.0018(13) -0.0009(12) -0.0005(12)
B5 0.0074(15) 0.0116(17) 0.0132(17) 0.0009(13) 0.0000(13) 0.0019(13)
B6 0.0067(15) 0.0065(15) 0.0060(15) 0.0009(12) 0.0000(12) -0.0018(12)
B7 0.0043(14) 0.0084(15) 0.0040(14) 0.0000(12) -0.0015(11) 0.0006(12)
B8 0.0068(15) 0.0101(16) 0.0097(15) 0.0009(13) -0.0019(12) -0.0003(12)
B9 0.0086(15) 0.0044(15) 0.0080(15) 0.0006(12) -0.0013(12) 0.0001(12)
O1 0.0054(10) 0.0091(10) 0.0050(10) 0.0001(8) -0.0008(8) -0.0004(8)
O2 0.0055(10) 0.0097(10) 0.0039(9) 0.0002(8) -0.0002(8) 0.0007(8)
O3 0.0048(10) 0.0088(10) 0.0055(10) 0.0001(8) -0.0003(8) 0.0004(8)
O4 0.0199(12) 0.0083(11) 0.0084(10) 0.0002(8) -0.0031(9) 0.0034(9)
O5 0.0156(11) 0.0081(11) 0.0092(10) 0.0008(8) 0.0017(8) -0.0005(9)
O6 0.0139(11) 0.0098(11) 0.0111(11) -0.0022(9) -0.0016(9) 0.0011(9)
O7 0.0073(10) 0.0056(10) 0.0116(10) 0.0016(8) 0.0003(8) -0.0009(8)
O8 0.0101(10) 0.0060(10) 0.0058(10) -0.0001(8) -0.0006(8) 0.0009(8)
O9 0.0126(10) 0.0076(10) 0.0085(10) -0.0009(8) -0.0006(8) -0.0003(8)
O10 0.0088(10) 0.0079(10) 0.0095(10) 0.0008(8) -0.0036(8) -0.0001(8)
O11 0.0047(10) 0.0085(10) 0.0044(10) 0.0004(7) -0.0001(8) 0.0003(7)
O12 0.0054(10) 0.0087(10) 0.0055(10) -0.0004(8) -0.0010(8) 0.0002(8)
O13 0.0060(10) 0.0114(11) 0.0035(9) 0.0004(7) -0.0002(8) 0.0012(8)
O14 0.0086(10) 0.0083(11) 0.0085(10) 0.0008(8) -0.0004(8) -0.0016(8)
O15 0.0047(10) 0.0053(10) 0.0052(10) 0.0003(7) -0.0001(8) 0.0014(7)
O16 0.0131(11) 0.0064(10) 0.0067(10) -0.0002(8) -0.0011(8) 0.0025(8)
O17 0.0089(10) 0.0058(10) 0.0083(10) 0.0016(8) 0.0007(8) 0.0016(8)
O1W 0.0284(15) 0.0397(17) 0.0221(14) 0.0039(12) 0.0019(12) 0.0011(13)

loop_
_atom_type_symbol
_atom_type_description
_atom_type_scat_dispersion_real
_atom_type_scat_dispersion_imag
_atom_type_scat_source
Am Am -7.8986 4.5125 'International Tables Vol C Tables 4.2.6.8 and 6.1.1.4'
B B 0.0013 0.0007 'International Tables Vol C Tables 4.2.6.8 and 6.1.1.4'
O O 0.0106 0.0060 'International Tables Vol C Tables 4.2.6.8 and 6.1.1.4'

loop_
_geom_angle_atom_site_label_1
_geom_angle_atom_site_label_2
_geom_angle_atom_site_label_3
_geom_angle
_geom_angle_site_symmetry_1
_geom_angle_site_symmetry_3
O10 Am1 O7 56.76(7) 2_545 2_545
O10 Am1 O2 123.65(7) 2_545 3_666
O7 Am1 O2 85.09(7) 2_545 3_666
O10 Am1 O13 89.48(7) 2_545 3_665
O7 Am1 O13 77.48(7) 2_545 3_665
O2 Am1 O13 123.70(7) 3_666 3_665
O10 Am1 O11 77.49(7) 2_545 2_645
O7 Am1 O11 131.84(7) 2_545 2_645
O2 Am1 O11 111.99(7) 3_666 2_645
O13 Am1 O11 119.50(7) 3_665 2_645
O10 Am1 O3 78.27(7) 2_545 2_645
O7 Am1 O3 121.07(7) 2_545 2_645
O2 Am1 O3 153.64(7) 3_666 2_645
O13 Am1 O3 65.15(7) 3_665 2_645
O11 Am1 O3 54.39(7) 2_645 2_645
O10 Am1 O1 126.22(7) 2_545 2_545
O7 Am1 O1 75.77(7) 2_545 2_545
O2 Am1 O1 69.75(7) 3_666 2_545
O13 Am1 O1 54.17(7) 3_665 2_545
O11 Am1 O1 151.96(7) 2_645 2_545
O3 Am1 O1 111.06(7) 2_645 2_545
O10 Am1 O6 149.70(7) 2_545 .
O7 Am1 O6 153.32(7) 2_545 .
O2 Am1 O6 77.70(7) 3_666 .
O13 Am1 O6 95.22(7) 3_665 .
O11 Am1 O6 74.16(7) 2_645 .
O3 Am1 O6 76.70(7) 2_645 .
O1 Am1 O6 79.18(7) 2_545 .
O10 Am1 O12 88.09(7) 2_545 3_666
O7 Am1 O12 96.61(7) 2_545 3_666
O2 Am1 O12 53.97(6) 3_666 3_666
O13 Am1 O12 174.00(6) 3_665 3_666
O11 Am1 O12 65.25(7) 2_645 3_666
O3 Am1 O12 119.61(7) 2_645 3_666
O1 Am1 O12 123.70(7) 2_545 3_666
O6 Am1 O12 89.63(7) . 3_666
O10 Am1 B3 109.70(8) 2_545 3_665
O7 Am1 B3 75.93(8) 2_545 3_665
O2 Am1 B3 96.93(8) 3_666 3_665
O13 Am1 B3 26.99(8) 3_665 3_665
O11 Am1 B3 139.74(8) 2_645 3_665
O3 Am1 B3 87.43(8) 2_645 3_665
O1 Am1 B3 27.21(8) 2_545 3_665
O6 Am1 B3 85.98(8) . 3_665
O12 Am1 B3 150.77(8) 3_666 3_665
O10 Am1 B6 110.26(8) 2_545 3_666
O7 Am1 B6 95.12(8) 2_545 3_666
O2 Am1 B6 27.12(8) 3_666 3_666
O13 Am1 B6 150.77(8) 3_665 3_666
O11 Am1 B6 86.64(8) 2_645 3_666
O3 Am1 B6 138.24(8) 2_645 3_666
O1 Am1 B6 96.64(8) 2_545 3_666
O6 Am1 B6 78.68(8) . 3_666
O12 Am1 B6 27.48(8) 3_666 3_666
B3 Am1 B6 123.85(9) 3_665 3_666
O10 Am1 B4 28.46(8) 2_545 2_545
O7 Am1 B4 28.51(8) 2_545 2_545
O2 Am1 B4 103.61(8) 3_666 2_545
O13 Am1 B4 85.13(8) 3_665 2_545
O11 Am1 B4 104.09(8) 2_645 2_545
O3 Am1 B4 101.85(8) 2_645 2_545
O1 Am1 B4 102.45(8) 2_545 2_545
O6 Am1 B4 178.16(8) . 2_545
O12 Am1 B4 90.13(8) 3_666 2_545
B3 Am1 B4 95.11(9) 3_665 2_545
B6 Am1 B4 101.87(9) 3_666 2_545
O8 B1 O12 111.4(2) . .
O8 B1 O1 108.9(2) . .
O12 B1 O1 111.0(2) . .
O8 B1 O15 109.0(2) . .
O12 B1 O15 109.6(2) . .
O1 B1 O15 106.8(2) . .
O8 B1 Am1 107.20(17) . 2
O12 B1 Am1 131.39(19) . 2
O1 B1 Am1 25.78(12) . 2
O15 B1 Am1 83.67(15) . 2
O8 B1 Am1 106.55(17) . 3_666
O12 B1 Am1 26.17(12) . 3_666
O1 B1 Am1 89.70(16) . 3_666
O15 B1 Am1 132.73(18) . 3_666
Am1 B1 Am1 114.15(8) 2 3_666
O14 B2 O3 116.9(2) . .
O14 B2 O11 110.2(2) . .
O3 B2 O11 102.3(2) . .
O14 B2 O15 113.0(2) . .
O3 B2 O15 105.9(2) . .
O11 B2 O15 107.7(2) . .
O14 B2 Am1 124.18(19) . 2_655
O3 B2 Am1 51.27(13) . 2_655
O11 B2 Am1 51.39(13) . 2_655
O15 B2 Am1 122.78(18) . 2_655
O11 B3 O13 122.0(3) . .
O11 B3 O1 124.5(3) . 4_675
O13 B3 O1 113.2(3) . 4_675
O11 B3 Am1 172.6(2) . 3_665
O13 B3 Am1 55.69(15) . 3_665
O1 B3 Am1 57.62(15) 4_675 3_665
O11 B3 Am1 31.24(13) . 2_655
O13 B3 Am1 137.6(2) . 2_655
O1 B3 Am1 103.90(18) 4_675 2_655
Am1 B3 Am1 155.60(11) 3_665 2_655
O7 B4 O5 114.8(3) . .
O7 B4 O10 103.2(2) . .
O5 B4 O10 112.3(3) . .
O7 B4 O17 110.1(2) . .
O5 B4 O17 108.0(2) . .
O10 B4 O17 108.2(2) . .
O7 B4 Am1 53.33(14) . 2
O5 B4 Am1 124.0(2) . 2
O10 B4 Am1 50.41(14) . 2
O17 B4 Am1 127.81(19) . 2
O5 B5 O9 123.8(3) . .
O5 B5 O6 120.3(3) . .
O9 B5 O6 116.0(3) . .
O5 B5 Am1 152.7(2) . .
O9 B5 Am1 82.69(18) . .
O6 B5 Am1 33.94(14) . .
O3 B6 O2 121.6(3) . .
O3 B6 O12 123.8(3) . .
O2 B6 O12 114.6(3) . .
O3 B6 Am1 166.8(2) . 3_666
O2 B6 Am1 55.24(14) . 3_666
O12 B6 Am1 61.29(15) . 3_666
O3 B6 Am1 30.34(13) . 2_655
O2 B6 Am1 100.95(18) . 2_655
O12 B6 Am1 137.0(2) . 2_655
Am1 B6 Am1 154.91(11) 3_666 2_655
O16 B7 O13 110.4(2) . .
O16 B7 O2 112.4(2) . 4_575
O13 B7 O2 108.5(2) . 4_575
O16 B7 O15 109.7(2) . .
O13 B7 O15 108.8(2) . .
O2 B7 O15 106.9(2) 4_575 .
O16 B7 Am1 96.01(17) . 3_665
O13 B7 Am1 27.79(12) . 3_665
O2 B7 Am1 94.01(16) 4_575 3_665
O15 B7 Am1 136.54(18) . 3_665
O16 B7 Am1 108.06(18) . 2
O13 B7 Am1 130.53(19) . 2
O2 B7 Am1 25.61(11) 4_575 2
O15 B7 Am1 85.66(15) . 2
Am1 B7 Am1 119.57(9) 3_665 2
O4 B8 O16 116.5(3) . .
O4 B8 O8 120.9(3) . .
O16 B8 O8 122.6(3) . .
O14 B9 O7 109.8(2) . .
O14 B9 O9 114.4(3) . 3_666
O7 B9 O9 111.6(2) . 3_666
O14 B9 O17 107.1(2) . 3_666
O7 B9 O17 108.0(2) . 3_666
O9 B9 O17 105.5(2) 3_666 3_666
O14 B9 Am1 94.91(17) . 2
O7 B9 Am1 29.62(12) . 2
O9 B9 Am1 97.09(17) 3_666 2
O17 B9 Am1 137.65(18) 3_666 2
B3 O1 B1 125.2(2) 4_576 .
B3 O1 Am1 95.16(18) 4_576 2
B1 O1 Am1 139.47(17) . 2
B3 O1 Am1 57.26(16) 4_576 3_666
B1 O1 Am1 69.21(15) . 3_666
Am1 O1 Am1 147.97(7) 2 3_666
B6 O2 B7 122.2(2) . 4_676
B6 O2 Am1 97.64(17) . 3_666
B7 O2 Am1 139.30(17) 4_676 3_666
B6 O2 Am1 59.73(16) . 2_655
B7 O2 Am1 64.60(14) 4_676 2_655
Am1 O2 Am1 155.96(7) 3_666 2_655
B6 O3 B2 120.1(2) . .
B6 O3 Am1 133.84(19) . 2_655
B2 O3 Am1 101.66(16) . 2_655
B5 O5 B4 123.4(3) . .
B5 O5 Am1 155.8(2) . 2
B4 O5 Am1 38.46(15) . 2
B5 O6 Am1 128.4(2) . .
B4 O7 B9 128.8(2) . .
B4 O7 Am1 98.16(17) . 2
B9 O7 Am1 133.04(18) . 2
B8 O8 B1 121.7(2) . .
B5 O9 B9 123.6(3) . 3_666
B5 O9 Am1 75.93(18) . .
B9 O9 Am1 160.00(17) 3_666 .
B5 O9 Am1 128.44(18) . 4_666
B9 O9 Am1 61.79(15) 3_666 4_666
Am1 O9 Am1 111.08(5) . 4_666
B4 O10 Am1 101.13(18) . 2
B3 O11 B2 120.0(2) . .
B3 O11 Am1 132.49(19) . 2_655
B2 O11 Am1 101.13(17) . 2_655
B6 O12 B1 122.6(2) . .
B6 O12 Am1 91.24(17) . 3_666
B1 O12 Am1 139.57(17) . 3_666
B3 O13 B7 125.8(2) . .
B3 O13 Am1 97.31(17) . 3_665
B7 O13 Am1 136.20(18) . 3_665
B2 O14 B9 130.8(2) . .
B2 O14 Am1 105.83(17) . 2
B9 O14 Am1 64.30(15) . 2
B2 O14 Am1 39.44(15) . 2_655
B9 O14 Am1 132.28(17) . 2_655
Am1 O14 Am1 145.28(6) 2 2_655
B7 O15 B1 116.6(2) . .
B7 O15 B2 118.9(2) . .
B1 O15 B2 120.5(2) . .
B7 O15 Am1 71.86(15) . 2
B1 O15 Am1 73.69(15) . 2
B2 O15 Am1 104.81(15) . 2
B8 O16 B7 121.8(2) . .
B8 O16 Am1 170.62(19) . 3_665
B7 O16 Am1 63.63(15) . 3_665
B4 O17 B9 126.7(2) . 3_666
B4 O17 Am1 35.05(14) . 2
B9 O17 Am1 161.48(16) 3_666 2

loop_
_geom_bond_atom_site_label_1
_geom_bond_atom_site_label_2
_geom_bond_distance
_geom_bond_site_symmetry_2
Am1 O10 2.356(2) 2_545
Am1 O7 2.431(2) 2_545
Am1 O2 2.470(2) 3_666
Am1 O13 2.481(2) 3_665
Am1 O11 2.505(2) 2_645
Am1 O3 2.506(2) 2_645
Am1 O1 2.526(2) 2_545
Am1 O6 2.582(2) .
Am1 O12 2.614(2) 3_666
Am1 B3 2.979(3) 3_665
Am1 B6 2.979(3) 3_666
Am1 B4 3.000(4) 2_545
B1 O8 1.445(4) .
B1 O12 1.460(4) .
B1 O1 1.479(4) .
B1 O15 1.514(4) .
B1 Am1 3.775(3) 2
B1 Am1 3.843(3) 3_666
B2 O14 1.396(4) .
B2 O3 1.462(4) .
B2 O11 1.480(4) .
B2 O15 1.548(4) .
B2 Am1 3.146(3) 2_655
B3 O11 1.353(4) .
B3 O13 1.363(4) .
B3 O1 1.368(4) 4_675
B3 Am1 2.979(3) 3_665
B3 Am1 3.562(3) 2_655
B4 O7 1.447(4) .
B4 O5 1.453(4) .
B4 O10 1.457(4) .
B4 O17 1.539(4) .
B4 Am1 3.000(4) 2
B5 O5 1.351(4) .
B5 O9 1.362(4) .
B5 O6 1.401(4) .
B6 O3 1.353(4) .
B6 O2 1.371(4) .
B6 O12 1.375(4) .
B6 Am1 2.979(3) 3_666
B6 Am1 3.578(3) 2_655
B7 O16 1.431(4) .
B7 O13 1.468(4) .
B7 O2 1.487(4) 4_575
B7 O15 1.499(4) .
B7 Am1 3.683(3) 3_665
B7 Am1 3.726(3) 2
B8 O4 1.366(4) .
B8 O16 1.365(4) .
B8 O8 1.369(4) .
B9 O14 1.416(4) .
B9 O7 1.465(4) .
B9 O9 1.470(4) 3_666
B9 O17 1.557(4) 3_666
B9 Am1 3.594(3) 2
O1 B3 1.368(4) 4_576
O1 Am1 2.526(2) 2
O1 Am1 4.111(2) 3_666
O2 B7 1.487(4) 4_676
O2 Am1 2.470(2) 3_666
O2 Am1 4.067(2) 2_655
O3 Am1 2.506(2) 2_655
O5 Am1 3.998(2) 2
O7 Am1 2.431(2) 2
O9 B9 1.470(4) 3_666
O9 Am1 4.047(2) 4_666
O10 Am1 2.356(2) 2
O11 Am1 2.505(2) 2_655
O12 Am1 2.614(2) 3_666
O13 Am1 2.481(2) 3_665
O14 Am1 3.974(2) 2
O14 Am1 4.097(2) 2_655
O15 Am1 3.909(2) 2
O16 Am1 4.089(2) 3_665
O17 B9 1.557(4) 3_666
O17 Am1 4.127(2) 2
